data_4117468
loop_
_publ_author_name
'Sam C. K. Hau'
'Ping-Shing Cheng'
'Thomas C. W. Mak'

_publ_section_title
;
 Enlargement of Globular Silver Alkynide Cluster via Core Transformation
;
_journal_name_full 'Journal of the American Chemical Society'
_journal_page_first 2922
_journal_page_last 2925
_journal_paper_doi 10.1021/ja211438q
_journal_volume 134
_journal_year 2012
_chemical_formula_sum 'C96 H132 Ag14 Br N O3'
_chemical_formula_weight 2938.12
_chemical_name_systematic
; 
 ? 
;
_space_group_IT_number 148
_symmetry_cell_setting hexagonal
_symmetry_space_group_name_Hall '-R 3'
_symmetry_space_group_name_H-M 'R -3 :H'
_atom_sites_solution_hydrogens geom
_atom_sites_solution_primary direct
_atom_sites_solution_secondary difmap
_audit_creation_method SHELXL-97
_cell_angle_alpha 90.00
_cell_angle_beta 90.00
_cell_angle_gamma 120.00
_cell_formula_units_Z 3
_cell_length_a 24.5343(15)
_cell_length_b 24.5343(15)
_cell_length_c 13.9815(9)
_cell_measurement_temperature 173(2)
_cell_volume 7288.4(8)
_computing_cell_refinement SAINT(Bruker,2001)
_computing_data_collection APEX2(Bruker,2003)
_computing_data_reduction APEX2(Bruker,2003)
_computing_molecular_graphics DIAMOND
_computing_publication_material 'SHELXL-97 (Sheldrick, 1997)'
_computing_structure_refinement 'SHELXL-97 (Sheldrick, 1997)'
_computing_structure_solution 'SHELXS-97 (Sheldrick, 1997)'
_diffrn_ambient_temperature 173(2)
_diffrn_measured_fraction_theta_full 1.000
_diffrn_measured_fraction_theta_max 1.000
_diffrn_measurement_device_type 'Bruker APEX II CCD diffractometer'
_diffrn_measurement_method '\f and \w scan'
_diffrn_radiation_monochromator graphite
_diffrn_radiation_source 'fine-focus sealed tube'
_diffrn_radiation_type MoK\a
_diffrn_radiation_wavelength 0.71073
_diffrn_reflns_av_R_equivalents 0.0740
_diffrn_reflns_av_sigmaI/netI 0.0163
_diffrn_reflns_limit_h_max 29
_diffrn_reflns_limit_h_min -29
_diffrn_reflns_limit_k_max 29
_diffrn_reflns_limit_k_min -29
_diffrn_reflns_limit_l_max 16
_diffrn_reflns_limit_l_min -16
_diffrn_reflns_number 80410
_diffrn_reflns_theta_full 25.24
_diffrn_reflns_theta_max 25.24
_diffrn_reflns_theta_min 1.66
_exptl_absorpt_coefficient_mu 3.208
_exptl_absorpt_correction_T_max 0.4461
_exptl_absorpt_correction_T_min 0.3602
_exptl_absorpt_correction_type none
_exptl_crystal_colour colorless
_exptl_crystal_density_diffrn 2.008
_exptl_crystal_description block
_exptl_crystal_F_000 4296
_exptl_crystal_size_max 0.40
_exptl_crystal_size_mid 0.30
_exptl_crystal_size_min 0.30
_refine_diff_density_max 0.912
_refine_diff_density_min -1.705
_refine_diff_density_rms 0.151
_refine_ls_extinction_method none
_refine_ls_goodness_of_fit_ref 1.105
_refine_ls_hydrogen_treatment constr
_refine_ls_matrix_type full
_refine_ls_number_parameters 174
_refine_ls_number_reflns 2939
_refine_ls_number_restraints 6
_refine_ls_restrained_S_all 1.112
_refine_ls_R_factor_all 0.0340
_refine_ls_R_factor_gt 0.0324
_refine_ls_shift/su_max 0.000
_refine_ls_shift/su_mean 0.000
_refine_ls_structure_factor_coef Fsqd
_refine_ls_weighting_details 'calc w=1/[\s^2^(Fo^2^)+(0.0359P)^2^+65.6666P] where P=(Fo^2^+2Fc^2^)/3'
_refine_ls_weighting_scheme calc
_refine_ls_wR_factor_gt 0.0819
_refine_ls_wR_factor_ref 0.0839
_reflns_number_gt 2826
_reflns_number_total 2939
_reflns_threshold_expression >2sigma(I)
_cod_data_source_file ja211438q_si_002_5.cif
_cod_data_source_block 4
_cod_original_sg_symbol_H-M 'R -3'
_cod_database_code 4117468

loop_
_symmetry_equiv_pos_as_xyz
'x, y, z'
'-y, x-y, z'
'-x+y, -x, z'
'x+2/3, y+1/3, z+1/3'
'-y+2/3, x-y+1/3, z+1/3'
'-x+y+2/3, -x+1/3, z+1/3'
'x+1/3, y+2/3, z+2/3'
'-y+1/3, x-y+2/3, z+2/3'
'-x+y+1/3, -x+2/3, z+2/3'
'-x, -y, -z'
'y, -x+y, -z'
'x-y, x, -z'
'-x+2/3, -y+1/3, -z+1/3'
'y+2/3, -x+y+1/3, -z+1/3'
'x-y+2/3, x+1/3, -z+1/3'
'-x+1/3, -y+2/3, -z+2/3'
'y+1/3, -x+y+2/3, -z+2/3'
'x-y+1/3, x+2/3, -z+2/3'

loop_
_atom_site_label
_atom_site_type_symbol
_atom_site_fract_x
_atom_site_fract_y
_atom_site_fract_z
_atom_site_U_iso_or_equiv
_atom_site_adp_type
_atom_site_occupancy
_atom_site_symmetry_multiplicity
_atom_site_calc_flag
_atom_site_refinement_flags
Br1 Br 0.0000 0.0000 0.5000 0.0277(2) Uani 1 6 d S
O1 O 0.0213(9) -0.0190(9) 0.0642(11) 0.157(6) Uiso 0.50 1 d P
N1 N 0.0000 0.0000 0.0000 0.084(4) Uani 1 6 d SU
Ag1 Ag 0.134255(17) 0.095436(17) 0.42675(3) 0.04080(12) Uani 1 1 d .
Ag2 Ag 0.036503(16) 0.122083(16) 0.35576(2) 0.03879(12) Uani 1 1 d .
Ag3 Ag 0.0000 0.0000 0.23718(5) 0.04766(17) Uani 1 3 d S
C1 C 0.0937(2) 0.1012(2) 0.2742(3) 0.0425(10) Uani 1 1 d .
C2 C 0.1274(3) 0.0934(3) 0.2228(5) 0.0663(17) Uani 1 1 d .
C3 C 0.1705(4) 0.0887(4) 0.1515(6) 0.091(2) Uani 1 1 d .
H3A H 0.1520 0.0437 0.1316 0.109 Uiso 1 1 calc R
C4 C 0.2306(4) 0.1089(4) 0.1974(6) 0.091(2) Uani 1 1 d .
H4A H 0.2575 0.1008 0.1537 0.110 Uiso 1 1 calc R
H4B H 0.2236 0.0834 0.2558 0.110 Uiso 1 1 calc R
C5 C 0.2639(3) 0.1751(3) 0.2236(5) 0.0743(18) Uani 1 1 d .
H5A H 0.3061 0.1863 0.2478 0.089 Uiso 1 1 calc R
H5B H 0.2408 0.1817 0.2763 0.089 Uiso 1 1 calc R
C6 C 0.2713(6) 0.2184(5) 0.1425(10) 0.154(5) Uani 1 1 d .
H6A H 0.2845 0.2607 0.1686 0.185 Uiso 1 1 calc R
H6B H 0.3051 0.2222 0.0995 0.185 Uiso 1 1 calc R
C7 C 0.2129(8) 0.1967(8) 0.0860(9) 0.160(7) Uani 1 1 d .
H7A H 0.2235 0.2209 0.0255 0.192 Uiso 1 1 calc R
H7B H 0.1837 0.2058 0.1223 0.192 Uiso 1 1 calc R
C8 C 0.1806(5) 0.1285(7) 0.0633(5) 0.132(5) Uani 1 1 d .
H8A H 0.2061 0.1206 0.0165 0.158 Uiso 1 1 calc R
H8B H 0.1394 0.1158 0.0335 0.158 Uiso 1 1 calc R
C9 C -0.0153(2) 0.1482(2) 0.4415(3) 0.0416(10) Uani 1 1 d .
C10 C -0.0458(2) 0.1643(2) 0.4889(3) 0.0399(10) Uani 1 1 d .
C11 C -0.0822(2) 0.1891(2) 0.5379(3) 0.0421(10) Uani 1 1 d .
H11A H -0.1026 0.1625 0.5956 0.051 Uiso 1 1 calc R
C12 C -0.0389(3) 0.2565(3) 0.5708(5) 0.0634(15) Uani 1 1 d .
H12A H -0.0082 0.2573 0.6175 0.076 Uiso 1 1 calc R
H12B H -0.0152 0.2826 0.5152 0.076 Uiso 1 1 calc R
C13 C -0.0760(4) 0.2841(3) 0.6166(5) 0.082(2) Uani 1 1 d .
H13A H -0.0963 0.2608 0.6760 0.098 Uiso 1 1 calc R
H13B H -0.0470 0.3287 0.6337 0.098 Uiso 1 1 calc R
C14 C -0.1255(4) 0.2801(4) 0.5487(6) 0.090(3) Uani 1 1 d .
H14A H -0.1499 0.2971 0.5803 0.108 Uiso 1 1 calc R
H14B H -0.1048 0.3063 0.4917 0.108 Uiso 1 1 calc R
C15 C -0.1692(3) 0.2139(4) 0.5179(5) 0.082(2) Uani 1 1 d .
H15A H -0.2000 0.2134 0.4716 0.098 Uiso 1 1 calc R
H15B H -0.1928 0.1885 0.5741 0.098 Uiso 1 1 calc R
C16 C -0.1336(3) 0.1848(3) 0.4719(4) 0.0614(15) Uani 1 1 d .
H16A H -0.1145 0.2068 0.4112 0.074 Uiso 1 1 calc R
H16B H -0.1634 0.1400 0.4569 0.074 Uiso 1 1 calc R

loop_
_atom_site_aniso_label
_atom_site_aniso_U_11
_atom_site_aniso_U_22
_atom_site_aniso_U_33
_atom_site_aniso_U_23
_atom_site_aniso_U_13
_atom_site_aniso_U_12
Br1 0.0267(3) 0.0267(3) 0.0296(5) 0.000 0.000 0.01336(14)
N1 0.111(5) 0.111(5) 0.030(5) 0.000 0.000 0.056(3)
Ag1 0.0397(2) 0.0408(2) 0.0425(2) -0.00082(14) 0.00187(14) 0.02065(15)
Ag2 0.0403(2) 0.0417(2) 0.0391(2) 0.00679(14) 0.00680(13) 0.02400(16)
Ag3 0.0521(2) 0.0521(2) 0.0388(3) 0.000 0.000 0.02605(12)
C1 0.041(2) 0.047(3) 0.038(2) 0.0080(19) 0.0123(19) 0.020(2)
C2 0.076(4) 0.065(4) 0.063(4) 0.020(3) 0.031(3) 0.038(3)
C3 0.084(5) 0.096(6) 0.091(5) -0.005(4) 0.030(4) 0.043(4)
C4 0.100(6) 0.083(5) 0.087(5) 0.018(4) 0.035(5) 0.043(5)
C5 0.051(3) 0.085(5) 0.081(4) 0.001(4) 0.021(3) 0.029(3)
C6 0.135(10) 0.080(6) 0.225(15) 0.068(8) 0.068(10) 0.037(6)
C7 0.209(14) 0.236(16) 0.138(10) 0.113(11) 0.082(10) 0.188(14)
C8 0.090(6) 0.236(13) 0.048(4) -0.012(6) 0.028(4) 0.065(8)
C9 0.048(3) 0.035(2) 0.049(3) 0.0041(19) -0.001(2) 0.026(2)
C10 0.043(2) 0.036(2) 0.044(2) 0.0043(19) 0.0004(19) 0.023(2)
C11 0.056(3) 0.047(3) 0.037(2) 0.0050(19) 0.006(2) 0.036(2)
C12 0.071(4) 0.058(3) 0.066(4) -0.014(3) 0.000(3) 0.036(3)
C13 0.113(6) 0.059(4) 0.080(5) -0.008(3) 0.026(4) 0.048(4)
C14 0.127(7) 0.099(6) 0.093(5) 0.040(4) 0.058(5) 0.093(6)
C15 0.077(4) 0.135(7) 0.070(4) 0.024(4) 0.021(3) 0.081(5)
C16 0.054(3) 0.093(4) 0.049(3) -0.004(3) 0.001(2) 0.045(3)

loop_
_atom_type_symbol
_atom_type_description
_atom_type_scat_dispersion_real
_atom_type_scat_dispersion_imag
_atom_type_scat_source
C C 0.0033 0.0016 'International Tables Vol C Tables 4.2.6.8 and 6.1.1.4'
H H 0.0000 0.0000 'International Tables Vol C Tables 4.2.6.8 and 6.1.1.4'
N N 0.0061 0.0033 'International Tables Vol C Tables 4.2.6.8 and 6.1.1.4'
O O 0.0106 0.0060 'International Tables Vol C Tables 4.2.6.8 and 6.1.1.4'
Br Br -0.2901 2.4595 'International Tables Vol C Tables 4.2.6.8 and 6.1.1.4'
Ag Ag -0.8971 1.1015 'International Tables Vol C Tables 4.2.6.8 and 6.1.1.4'

loop_
_geom_angle_atom_site_label_1
_geom_angle_atom_site_label_2
_geom_angle_atom_site_label_3
_geom_angle
_geom_angle_site_symmetry_1
_geom_angle_site_symmetry_3
N1 O1 O1 53.3(6) . 3
N1 O1 O1 53.3(6) . 2
O1 O1 O1 60.004(1) 3 2
N1 O1 Ag3 116.9(9) . .
O1 O1 Ag3 73.2(3) 3 .
O1 O1 Ag3 73.2(3) 2 .
O1 N1 O1 180(2) 11 2
O1 N1 O1 73.4(12) 11 12
O1 N1 O1 106.6(12) 2 12
O1 N1 O1 106.6(12) 11 3
O1 N1 O1 73.4(12) 2 3
O1 N1 O1 180(3) 12 3
O1 N1 O1 106.7(12) 11 .
O1 N1 O1 73.3(12) 2 .
O1 N1 O1 106.7(12) 12 .
O1 N1 O1 73.3(12) 3 .
O1 N1 O1 73.4(12) 11 10
O1 N1 O1 106.6(12) 2 10
O1 N1 O1 73.3(12) 12 10
O1 N1 O1 106.7(12) 3 10
O1 N1 O1 179.996(4) . 10
C1 Ag1 C9 124.36(16) . 11_556
C1 Ag1 C9 115.29(17) . 3
C9 Ag1 C9 120.35(8) 11_556 3
C1 Ag1 Ag2 43.78(11) . .
C9 Ag1 Ag2 87.31(11) 11_556 .
C9 Ag1 Ag2 144.40(11) 3 .
C1 Ag1 Ag2 79.41(12) . 3
C9 Ag1 Ag2 147.93(11) 11_556 3
C9 Ag1 Ag2 43.19(11) 3 3
Ag2 Ag1 Ag2 101.424(17) . 3
C1 Ag1 Ag2 150.12(11) . 11_556
C9 Ag1 Ag2 42.51(11) 11_556 11_556
C9 Ag1 Ag2 84.71(11) 3 11_556
Ag2 Ag1 Ag2 107.096(14) . 11_556
Ag2 Ag1 Ag2 105.859(15) 3 11_556
C1 Ag2 C9 176.03(19) . .
C1 Ag2 Ag1 53.32(13) . .
C9 Ag2 Ag1 124.51(13) . .
C1 Ag2 Ag1 130.53(13) . 2
C9 Ag2 Ag1 53.08(13) . 2
Ag1 Ag2 Ag1 117.155(17) . 2
C1 Ag2 Ag1 126.43(13) . 12_556
C9 Ag2 Ag1 51.46(13) . 12_556
Ag1 Ag2 Ag1 73.120(11) . 12_556
Ag1 Ag2 Ag1 72.451(11) 2 12_556
C1 Ag2 Ag3 51.34(13) . .
C9 Ag2 Ag3 132.54(13) . .
Ag1 Ag2 Ag3 80.915(12) . .
Ag1 Ag2 Ag3 80.166(12) 2 .
Ag1 Ag2 Ag3 127.031(17) 12_556 .
C1 Ag3 C1 115.67(7) 2 .
C1 Ag3 C1 115.67(7) 2 3
C1 Ag3 C1 115.67(7) . 3
C1 Ag3 O1 102.1(5) 2 2
C1 Ag3 O1 84.9(4) . 2
C1 Ag3 O1 118.4(4) 3 2
C1 Ag3 O1 84.9(4) 2 3
C1 Ag3 O1 118.4(4) . 3
C1 Ag3 O1 102.1(5) 3 3
O1 Ag3 O1 33.6(6) 2 3
C1 Ag3 O1 118.4(4) 2 .
C1 Ag3 O1 102.1(5) . .
C1 Ag3 O1 84.9(4) 3 .
O1 Ag3 O1 33.6(6) 2 .
O1 Ag3 O1 33.6(6) 3 .
C1 Ag3 Ag2 131.62(10) 2 3
C1 Ag3 Ag2 75.85(11) . 3
C1 Ag3 Ag2 41.02(11) 3 3
O1 Ag3 Ag2 126.1(5) 2 3
O1 Ag3 Ag2 133.2(4) 3 3
O1 Ag3 Ag2 102.7(3) . 3
C1 Ag3 Ag2 41.02(11) 2 2
C1 Ag3 Ag2 131.62(10) . 2
C1 Ag3 Ag2 75.86(11) 3 2
O1 Ag3 Ag2 133.2(4) 2 2
O1 Ag3 Ag2 102.7(3) 3 2
O1 Ag3 Ag2 126.1(5) . 2
Ag2 Ag3 Ag2 94.642(16) 3 2
C1 Ag3 Ag2 75.86(11) 2 .
C1 Ag3 Ag2 41.02(11) . .
C1 Ag3 Ag2 131.62(10) 3 .
O1 Ag3 Ag2 102.7(3) 2 .
O1 Ag3 Ag2 126.1(5) 3 .
O1 Ag3 Ag2 133.2(4) . .
Ag2 Ag3 Ag2 94.642(16) 3 .
Ag2 Ag3 Ag2 94.643(16) 2 .
C2 C1 Ag2 174.6(5) . .
C2 C1 Ag1 100.7(4) . .
Ag2 C1 Ag1 82.89(16) . .
C2 C1 Ag3 94.9(4) . .
Ag2 C1 Ag3 87.64(16) . .
Ag1 C1 Ag3 109.61(17) . .
C1 C2 C3 174.1(7) . .
C4 C3 C2 108.3(7) . .
C4 C3 C8 109.2(7) . .
C2 C3 C8 112.8(7) . .
C4 C3 H3A 108.8 . .
C2 C3 H3A 108.8 . .
C8 C3 H3A 108.8 . .
C3 C4 C5 113.6(7) . .
C3 C4 H4A 108.8 . .
C5 C4 H4A 108.8 . .
C3 C4 H4B 108.8 . .
C5 C4 H4B 108.8 . .
H4A C4 H4B 107.7 . .
C4 C5 C6 113.7(8) . .
C4 C5 H5A 108.8 . .
C6 C5 H5A 108.8 . .
C4 C5 H5B 108.8 . .
C6 C5 H5B 108.8 . .
H5A C5 H5B 107.7 . .
C7 C6 C5 113.3(8) . .
C7 C6 H6A 108.9 . .
C5 C6 H6A 108.9 . .
C7 C6 H6B 108.9 . .
C5 C6 H6B 108.9 . .
H6A C6 H6B 107.7 . .
C6 C7 C8 113.2(9) . .
C6 C7 H7A 108.9 . .
C8 C7 H7A 108.9 . .
C6 C7 H7B 108.9 . .
C8 C7 H7B 108.9 . .
H7A C7 H7B 107.8 . .
C7 C8 C3 112.1(8) . .
C7 C8 H8A 109.2 . .
C3 C8 H8A 109.2 . .
C7 C8 H8B 109.2 . .
C3 C8 H8B 109.2 . .
H8A C8 H8B 107.9 . .
C10 C9 Ag2 178.0(4) . .
C10 C9 Ag1 95.9(3) . 12_556
Ag2 C9 Ag1 86.03(16) . 12_556
C10 C9 Ag1 96.7(3) . 2
Ag2 C9 Ag1 83.74(16) . 2
Ag1 C9 Ag1 96.19(15) 12_556 2
C9 C10 C11 173.3(5) . .
C10 C11 C12 110.6(4) . .
C10 C11 C16 109.9(4) . .
C12 C11 C16 111.2(5) . .
C10 C11 H11A 108.4 . .
C12 C11 H11A 108.4 . .
C16 C11 H11A 108.4 . .
C13 C12 C11 111.4(5) . .
C13 C12 H12A 109.4 . .
C11 C12 H12A 109.4 . .
C13 C12 H12B 109.4 . .
C11 C12 H12B 109.4 . .
H12A C12 H12B 108.0 . .
C14 C13 C12 110.3(6) . .
C14 C13 H13A 109.6 . .
C12 C13 H13A 109.6 . .
C14 C13 H13B 109.6 . .
C12 C13 H13B 109.6 . .
H13A C13 H13B 108.1 . .
C15 C14 C13 111.9(5) . .
C15 C14 H14A 109.2 . .
C13 C14 H14A 109.2 . .
C15 C14 H14B 109.2 . .
C13 C14 H14B 109.2 . .
H14A C14 H14B 107.9 . .
C14 C15 C16 111.3(6) . .
C14 C15 H15A 109.4 . .
C16 C15 H15A 109.4 . .
C14 C15 H15B 109.4 . .
C16 C15 H15B 109.4 . .
H15A C15 H15B 108.0 . .
C15 C16 C11 111.2(5) . .
C15 C16 H16A 109.4 . .
C11 C16 H16A 109.4 . .
C15 C16 H16B 109.4 . .
C11 C16 H16B 109.4 . .
H16A C16 H16B 108.0 . .

loop_
_geom_bond_atom_site_label_1
_geom_bond_atom_site_label_2
_geom_bond_distance
_geom_bond_site_symmetry_2
O1 N1 1.240(15) .
O1 O1 1.48(3) 3
O1 O1 1.48(3) 2
O1 Ag3 2.565(16) .
N1 O1 1.240(15) 11
N1 O1 1.240(15) 2
N1 O1 1.240(15) 12
N1 O1 1.240(15) 3
N1 O1 1.240(15) 10
Ag1 C1 2.388(5) .
Ag1 C9 2.394(5) 11_556
Ag1 C9 2.416(5) 3
Ag1 Ag2 2.9550(5) .
Ag1 Ag2 3.0040(5) 3
Ag1 Ag2 3.0532(5) 11_556
Ag2 C1 2.061(5) .
Ag2 C9 2.068(5) .
Ag2 Ag1 3.0041(5) 2
Ag2 Ag1 3.0531(5) 12_556
Ag2 Ag3 3.1369(5) .
Ag3 C1 2.452(5) 2
Ag3 C1 2.452(5) .
Ag3 C1 2.452(5) 3
Ag3 O1 2.565(16) 2
Ag3 O1 2.565(16) 3
Ag3 Ag2 3.1368(5) 3
Ag3 Ag2 3.1368(5) 2
C1 C2 1.183(7) .
C2 C3 1.499(9) .
C3 C4 1.451(12) .
C3 C8 1.513(14) .
C3 H3A 1.0000 .
C4 C5 1.452(10) .
C4 H4A 0.9900 .
C4 H4B 0.9900 .
C5 C6 1.502(13) .
C5 H5A 0.9900 .
C5 H5B 0.9900 .
C6 C7 1.481(18) .
C6 H6A 0.9900 .
C6 H6B 0.9900 .
C7 C8 1.485(17) .
C7 H7A 0.9900 .
C7 H7B 0.9900 .
C8 H8A 0.9900 .
C8 H8B 0.9900 .
C9 C10 1.203(7) .
C9 Ag1 2.394(5) 12_556
C9 Ag1 2.416(5) 2
C10 C11 1.478(6) .
C11 C12 1.522(7) .
C11 C16 1.524(7) .
C11 H11A 1.0000 .
C12 C13 1.520(8) .
C12 H12A 0.9900 .
C12 H12B 0.9900 .
C13 C14 1.504(11) .
C13 H13A 0.9900 .
C13 H13B 0.9900 .
C14 C15 1.493(11) .
C14 H14A 0.9900 .
C14 H14B 0.9900 .
C15 C16 1.522(8) .
C15 H15A 0.9900 .
C15 H15B 0.9900 .
C16 H16A 0.9900 .
C16 H16B 0.9900 .

loop_
_geom_torsion_atom_site_label_1
_geom_torsion_atom_site_label_2
_geom_torsion_atom_site_label_3
_geom_torsion_atom_site_label_4
_geom_torsion
_geom_torsion_site_symmetry_1
_geom_torsion_site_symmetry_4
O1 O1 N1 O1 -102.9(7) 3 11
O1 O1 N1 O1 180.0 2 11
Ag3 O1 N1 O1 -141.4(3) . 11
O1 O1 N1 O1 77.1(7) 3 2
Ag3 O1 N1 O1 38.6(3) . 2
O1 O1 N1 O1 180.0 3 12
O1 O1 N1 O1 102.9(7) 2 12
Ag3 O1 N1 O1 141.4(3) . 12
O1 O1 N1 O1 -77.1(7) 2 3
Ag3 O1 N1 O1 -38.6(3) . 3
O1 O1 N1 O1 29.3(10) 3 10
O1 O1 N1 O1 -47.8(11) 2 10
Ag3 O1 N1 O1 -9.2(10) . 10
C9 Ag1 Ag2 C1 149.9(2) 11_556 .
C9 Ag1 Ag2 C1 -66.6(3) 3 .
Ag2 Ag1 Ag2 C1 -61.20(16) 3 .
Ag2 Ag1 Ag2 C1 -171.92(16) 11_556 .
C1 Ag1 Ag2 C9 -175.9(2) . .
C9 Ag1 Ag2 C9 -25.97(15) 11_556 .
C9 Ag1 Ag2 C9 117.5(3) 3 .
Ag2 Ag1 Ag2 C9 122.89(15) 3 .
Ag2 Ag1 Ag2 C9 12.17(16) 11_556 .
C1 Ag1 Ag2 Ag1 121.91(16) . 2
C9 Ag1 Ag2 Ag1 -88.15(11) 11_556 2
C9 Ag1 Ag2 Ag1 55.29(19) 3 2
Ag2 Ag1 Ag2 Ag1 60.71(2) 3 2
Ag2 Ag1 Ag2 Ag1 -50.01(2) 11_556 2
C1 Ag1 Ag2 Ag1 -178.73(16) . 12_556
C9 Ag1 Ag2 Ag1 -28.80(11) 11_556 12_556
C9 Ag1 Ag2 Ag1 114.64(19) 3 12_556
Ag2 Ag1 Ag2 Ag1 120.064(12) 3 12_556
Ag2 Ag1 Ag2 Ag1 9.342(17) 11_556 12_556
C1 Ag1 Ag2 Ag3 47.96(16) . .
C9 Ag1 Ag2 Ag3 -162.11(11) 11_556 .
C9 Ag1 Ag2 Ag3 -18.66(19) 3 .
Ag2 Ag1 Ag2 Ag3 -13.241(16) 3 .
Ag2 Ag1 Ag2 Ag3 -123.963(15) 11_556 .
N1 O1 Ag3 C1 36.1(15) . 2
O1 O1 Ag3 C1 4.6(15) 3 2
O1 O1 Ag3 C1 67.5(15) 2 2
N1 O1 Ag3 C1 -92.3(13) . .
O1 O1 Ag3 C1 -123.7(13) 3 .
O1 O1 Ag3 C1 -60.8(13) 2 .
N1 O1 Ag3 C1 152.6(14) . 3
O1 O1 Ag3 C1 121.1(14) 3 3
O1 O1 Ag3 C1 -176.0(14) 2 3
N1 O1 Ag3 O1 -31.49(5) . 2
O1 O1 Ag3 O1 -62.97(10) 3 2
N1 O1 Ag3 O1 31.49(5) . 3
O1 O1 Ag3 O1 62.97(10) 2 3
N1 O1 Ag3 Ag2 -170.3(12) . 3
O1 O1 Ag3 Ag2 158.2(12) 3 3
O1 O1 Ag3 Ag2 -138.8(12) 2 3
N1 O1 Ag3 Ag2 84.2(14) . 2
O1 O1 Ag3 Ag2 52.7(14) 3 2
O1 O1 Ag3 Ag2 115.7(14) 2 2
N1 O1 Ag3 Ag2 -61.2(16) . .
O1 O1 Ag3 Ag2 -92.7(16) 3 .
O1 O1 Ag3 Ag2 -29.7(16) 2 .
C1 Ag2 Ag3 C1 -166.0(2) . 2
C9 Ag2 Ag3 C1 15.1(2) . 2
Ag1 Ag2 Ag3 C1 144.27(11) . 2
Ag1 Ag2 Ag3 C1 24.48(11) 2 2
Ag1 Ag2 Ag3 C1 83.55(11) 12_556 2
C9 Ag2 Ag3 C1 -178.9(2) . .
Ag1 Ag2 Ag3 C1 -49.71(17) . .
Ag1 Ag2 Ag3 C1 -169.50(17) 2 .
Ag1 Ag2 Ag3 C1 -110.43(17) 12_556 .
C1 Ag2 Ag3 C1 82.04(8) . 3
C9 Ag2 Ag3 C1 -96.9(2) . 3
Ag1 Ag2 Ag3 C1 32.33(15) . 3
Ag1 Ag2 Ag3 C1 -87.46(15) 2 3
Ag1 Ag2 Ag3 C1 -28.40(15) 12_556 3
C1 Ag2 Ag3 O1 -66.5(5) . 2
C9 Ag2 Ag3 O1 114.6(5) . 2
Ag1 Ag2 Ag3 O1 -116.2(5) . 2
Ag1 Ag2 Ag3 O1 124.0(5) 2 2
Ag1 Ag2 Ag3 O1 -176.9(5) 12_556 2
C1 Ag2 Ag3 O1 -93.3(4) . 3
C9 Ag2 Ag3 O1 87.8(4) . 3
Ag1 Ag2 Ag3 O1 -143.0(4) . 3
Ag1 Ag2 Ag3 O1 97.2(4) 2 3
Ag1 Ag2 Ag3 O1 156.2(4) 12_556 3
C1 Ag2 Ag3 O1 -50.2(5) . .
C9 Ag2 Ag3 O1 130.9(5) . .
Ag1 Ag2 Ag3 O1 -99.9(5) . .
Ag1 Ag2 Ag3 O1 140.3(5) 2 .
Ag1 Ag2 Ag3 O1 -160.6(5) 12_556 .
C1 Ag2 Ag3 Ag2 62.16(17) . 3
C9 Ag2 Ag3 Ag2 -116.74(17) . 3
Ag1 Ag2 Ag3 Ag2 12.457(14) . 3
Ag1 Ag2 Ag3 Ag2 -107.332(12) 2 3
Ag1 Ag2 Ag3 Ag2 -48.269(15) 12_556 3
C1 Ag2 Ag3 Ag2 157.22(17) . 2
C9 Ag2 Ag3 Ag2 -21.68(17) . 2
Ag1 Ag2 Ag3 Ag2 107.509(12) . 2
Ag1 Ag2 Ag3 Ag2 -12.279(14) 2 2
Ag1 Ag2 Ag3 Ag2 46.783(15) 12_556 2
C9 Ag2 C1 C2 -74(7) . .
Ag1 Ag2 C1 C2 -132(6) . .
Ag1 Ag2 C1 C2 132(6) 2 .
Ag1 Ag2 C1 C2 -130(6) 12_556 .
Ag3 Ag2 C1 C2 118(6) . .
C9 Ag2 C1 Ag1 58(3) . .
Ag1 Ag2 C1 Ag1 -96.43(15) 2 .
Ag1 Ag2 C1 Ag1 1.51(19) 12_556 .
Ag3 Ag2 C1 Ag1 -110.10(16) . .
C9 Ag2 C1 Ag3 168(3) . .
Ag1 Ag2 C1 Ag3 110.10(16) . .
Ag1 Ag2 C1 Ag3 13.7(2) 2 .
Ag1 Ag2 C1 Ag3 111.60(12) 12_556 .
C9 Ag1 C1 C2 138.6(4) 11_556 .
C9 Ag1 C1 C2 -40.3(4) 3 .
Ag2 Ag1 C1 C2 175.9(5) . .
Ag2 Ag1 C1 C2 -65.0(4) 3 .
Ag2 Ag1 C1 C2 -168.4(3) 11_556 .
C9 Ag1 C1 Ag2 -37.3(2) 11_556 .
C9 Ag1 C1 Ag2 143.77(14) 3 .
Ag2 Ag1 C1 Ag2 119.09(13) 3 .
Ag2 Ag1 C1 Ag2 15.6(3) 11_556 .
C9 Ag1 C1 Ag3 -122.24(19) 11_556 .
C9 Ag1 C1 Ag3 58.9(2) 3 .
Ag2 Ag1 C1 Ag3 -84.92(17) . .
Ag2 Ag1 C1 Ag3 34.17(14) 3 .
Ag2 Ag1 C1 Ag3 -69.3(3) 11_556 .
C1 Ag3 C1 C2 -160.2(4) 2 .
C1 Ag3 C1 C2 60.0(5) 3 .
O1 Ag3 C1 C2 -59.1(6) 2 .
O1 Ag3 C1 C2 -61.7(6) 3 .
O1 Ag3 C1 C2 -30.1(5) . .
Ag2 Ag3 C1 C2 70.1(4) 3 .
Ag2 Ag3 C1 C2 153.7(4) 2 .
Ag2 Ag3 C1 C2 -175.2(5) . .
C1 Ag3 C1 Ag2 15.1(3) 2 .
C1 Ag3 C1 Ag2 -124.77(8) 3 .
O1 Ag3 C1 Ag2 116.1(5) 2 .
O1 Ag3 C1 Ag2 113.6(5) 3 .
O1 Ag3 C1 Ag2 145.1(4) . .
Ag2 Ag3 C1 Ag2 -114.64(14) 3 .
Ag2 Ag3 C1 Ag2 -31.1(2) 2 .
C1 Ag3 C1 Ag1 96.66(15) 2 .
C1 Ag3 C1 Ag1 -43.2(2) 3 .
O1 Ag3 C1 Ag1 -162.3(5) 2 .
O1 Ag3 C1 Ag1 -164.8(5) 3 .
O1 Ag3 C1 Ag1 -133.3(4) . .
Ag2 Ag3 C1 Ag1 -33.04(14) 3 .
Ag2 Ag3 C1 Ag1 50.5(2) 2 .
Ag2 Ag3 C1 Ag1 81.60(17) . .
Ag2 C1 C2 C3 -7(13) . .
Ag1 C1 C2 C3 -138(8) . .
Ag3 C1 C2 C3 111(8) . .
C1 C2 C3 C4 113(8) . .
C1 C2 C3 C8 -8(8) . .
C2 C3 C4 C5 -65.8(8) . .
C8 C3 C4 C5 57.3(9) . .
C3 C4 C5 C6 -52.4(9) . .
C4 C5 C6 C7 44.8(13) . .
C5 C6 C7 C8 -44.7(14) . .
C6 C7 C8 C3 51.3(12) . .
C4 C3 C8 C7 -56.5(11) . .
C2 C3 C8 C7 63.9(11) . .
C1 Ag2 C9 C10 102(13) . .
Ag1 Ag2 C9 C10 158(13) . .
Ag1 Ag2 C9 C10 -102(13) 2 .
Ag1 Ag2 C9 C10 161(13) 12_556 .
Ag3 Ag2 C9 C10 -91(13) . .
C1 Ag2 C9 Ag1 -59(3) . 12_556
Ag1 Ag2 C9 Ag1 -3.46(19) . 12_556
Ag1 Ag2 C9 Ag1 96.68(14) 2 12_556
Ag3 Ag2 C9 Ag1 108.30(14) . 12_556
C1 Ag2 C9 Ag1 -156(3) . 2
Ag1 Ag2 C9 Ag1 -100.15(12) . 2
Ag1 Ag2 C9 Ag1 -96.68(14) 12_556 2
Ag3 Ag2 C9 Ag1 11.6(2) . 2
Ag2 C9 C10 C11 -18(17) . .
Ag1 C9 C10 C11 143(4) 12_556 .
Ag1 C9 C10 C11 -120(4) 2 .
C9 C10 C11 C12 -70(5) . .
C9 C10 C11 C16 53(5) . .
C10 C11 C12 C13 176.9(5) . .
C16 C11 C12 C13 54.5(7) . .
C11 C12 C13 C14 -55.9(7) . .
C12 C13 C14 C15 57.3(7) . .
C13 C14 C15 C16 -57.0(7) . .
C14 C15 C16 C11 54.7(7) . .
C10 C11 C16 C15 -176.3(5) . .
C12 C11 C16 C15 -53.5(7) . .
